data_7001423
loop_
_publ_author_name
'Weitershaus, Katharina'
'Ward, Benjamin D.'
'Kubiak, Raphael'
'M\"uller, Carsten'
'Wadepohl, Hubert'
'Doye, Sven'
'Gade, Lutz H.'

_publ_section_title
;
 Titanium hydroamination catalysts bearing a 2-aminopyrrolinato
 spectator ligand: monitoring the individual reaction steps
;
_journal_issue 23
_journal_name_full 'Dalton Transactions'
_journal_page_first 4586
_journal_page_last 4602
_journal_paper_doi 10.1039/b902038a
_journal_year 2009
_chemical_formula_sum 'C30 H39 N3 Ti'
_chemical_formula_weight 489.54
_space_group_IT_number 14
_symmetry_cell_setting monoclinic
_symmetry_Int_Tables_number 14
_symmetry_space_group_name_Hall '-P 2ybc'
_symmetry_space_group_name_H-M 'P 1 21/c 1'
_atom_sites_solution_hydrogens geom
_atom_sites_solution_primary direct
_atom_sites_solution_secondary difmap
_audit_block_code ga_kw7
_audit_creation_method SHELXL-97
_cell_angle_alpha 90.00
_cell_angle_beta 100.422(2)
_cell_angle_gamma 90.00
_cell_formula_units_Z 4
_cell_length_a 13.8833(13)
_cell_length_b 9.7449(9)
_cell_length_c 20.1013(18)
_cell_measurement_temperature 100(2)
_cell_volume 2674.7(4)
_computing_cell_refinement 'SAINT (Bruker AXS, 1997-2008)'
_computing_data_collection 'SMART (Bruker AXS, 1997-2003)'
_computing_data_reduction 'SAINT (Bruker AXS, 1997-2008)'
_computing_molecular_graphics 'PLATON (Spek, 1980-2008)'
_computing_publication_material 'SHELXL-97 (Sheldrick, 1997)'
_computing_structure_refinement 'SHELXL-97 (Sheldrick, 1997)'
_computing_structure_solution 'SHELXS-97 (Sheldrick, 1997)'
_diffrn_ambient_temperature 100(2)
_diffrn_measured_fraction_theta_full 1.000
_diffrn_measured_fraction_theta_max 1.000
_diffrn_measurement_device_type 'CCD area detector (Bruker AXS Smart 1000)'
_diffrn_measurement_method '\f- and \w-scans'
_diffrn_radiation_monochromator graphite
_diffrn_radiation_probe x-ray
_diffrn_radiation_type MoK\a
_diffrn_radiation_wavelength 0.71073
_diffrn_reflns_av_R_equivalents 0.0916
_diffrn_reflns_av_sigmaI/netI 0.0608
_diffrn_reflns_limit_h_max 16
_diffrn_reflns_limit_h_min -16
_diffrn_reflns_limit_k_max 11
_diffrn_reflns_limit_k_min 0
_diffrn_reflns_limit_l_max 23
_diffrn_reflns_limit_l_min 0
_diffrn_reflns_number 35562
_diffrn_reflns_theta_full 25.03
_diffrn_reflns_theta_max 25.03
_diffrn_reflns_theta_min 2.06
_diffrn_source 'fine-focus sealed tube'
_exptl_absorpt_coefficient_mu 0.342
_exptl_absorpt_correction_T_max 0.7463
_exptl_absorpt_correction_T_min 0.6577
_exptl_absorpt_correction_type multi-scan
_exptl_absorpt_process_details 'SADABS (Bruker AXS, 2004-2008)'
_exptl_crystal_colour black
_exptl_crystal_density_diffrn 1.216
_exptl_crystal_density_method 'not measured'
_exptl_crystal_description irregular
_exptl_crystal_F_000 1048
_exptl_crystal_size_max 0.10
_exptl_crystal_size_mid 0.10
_exptl_crystal_size_min 0.10
_refine_diff_density_max 0.455
_refine_diff_density_min -0.432
_refine_diff_density_rms 0.084
_refine_ls_abs_structure_details 'Flack H D (1983), Acta Cryst. A39, 876-881'
_refine_ls_extinction_method none
_refine_ls_goodness_of_fit_ref 1.078
_refine_ls_hydrogen_treatment constr
_refine_ls_matrix_type full
_refine_ls_number_parameters 316
_refine_ls_number_reflns 4724
_refine_ls_number_restraints 0
_refine_ls_restrained_S_all 1.078
_refine_ls_R_factor_all 0.1078
_refine_ls_R_factor_gt 0.0525
_refine_ls_shift/su_max 0.000
_refine_ls_shift/su_mean 0.000
_refine_ls_structure_factor_coef Fsqd
_refine_ls_weighting_details 'calc w=1/[\s^2^(Fo^2^)+(0.0378P)^2^+8.8688P] where P=(Fo^2^+2Fc^2^)/3'
_refine_ls_weighting_scheme calc
_refine_ls_wR_factor_gt 0.1140
_refine_ls_wR_factor_ref 0.1490
_reflns_number_gt 3111
_reflns_number_total 4724
_reflns_threshold_expression >2sigma(I)
_cod_data_source_file b902038a.txt
_cod_data_source_block complex_5
_cod_original_sg_symbol_H-M 'P 21/c'
_cod_database_code 7001423
_audit_block_refno 467

loop_
_symmetry_equiv_pos_as_xyz
'x, y, z'
'-x, y+1/2, -z+1/2'
'-x, -y, -z'
'x, -y-1/2, z-1/2'

loop_
_atom_site_label
_atom_site_type_symbol
_atom_site_fract_x
_atom_site_fract_y
_atom_site_fract_z
_atom_site_U_iso_or_equiv
_atom_site_adp_type
_atom_site_occupancy
_atom_site_symmetry_multiplicity
_atom_site_calc_flag
_atom_site_refinement_flags
_atom_site_disorder_assembly
_atom_site_disorder_group
C1 C 0.0851(3) 0.5834(4) 0.0791(2) 0.0284(10) Uani 1 1 d . . .
H1A H 0.0236 0.5328 0.0627 0.034 Uiso 1 1 calc R . .
H1B H 0.1088 0.6236 0.0398 0.034 Uiso 1 1 calc R . .
C2 C 0.0689(3) 0.6950(5) 0.1291(2) 0.0297(10) Uani 1 1 d . . .
H2A H 0.0693 0.7868 0.1080 0.036 Uiso 1 1 calc R . .
H2B H 0.0052 0.6818 0.1438 0.036 Uiso 1 1 calc R . .
C3 C 0.1529(3) 0.6820(4) 0.18903(19) 0.0190(9) Uani 1 1 d . . .
H3A H 0.2009 0.7573 0.1894 0.023 Uiso 1 1 calc R . .
H3B H 0.1287 0.6822 0.2324 0.023 Uiso 1 1 calc R . .
C4 C 0.1972(3) 0.5450(4) 0.17649(18) 0.0148(8) Uani 1 1 d . . .
C5 C 0.3061(3) 0.4820(4) 0.28241(18) 0.0144(8) Uani 1 1 d . . .
C6 C 0.3462(3) 0.3651(4) 0.31551(18) 0.0168(8) Uani 1 1 d . . .
H6 H 0.3453 0.2819 0.2908 0.020 Uiso 1 1 calc R . .
C7 C 0.3877(3) 0.3661(4) 0.38394(19) 0.0196(9) Uani 1 1 d . . .
C8 C 0.3868(3) 0.4879(4) 0.41947(19) 0.0217(9) Uani 1 1 d . . .
H8 H 0.4128 0.4895 0.4666 0.026 Uiso 1 1 calc R . .
C9 C 0.3490(3) 0.6069(4) 0.38782(19) 0.0203(9) Uani 1 1 d . . .
C10 C 0.3092(3) 0.6046(4) 0.31844(19) 0.0180(9) Uani 1 1 d . . .
H10 H 0.2845 0.6866 0.2961 0.022 Uiso 1 1 calc R . .
C11 C 0.4333(3) 0.2392(5) 0.4176(2) 0.0305(11) Uani 1 1 d . . .
H11A H 0.3987 0.1583 0.3963 0.046 Uiso 1 1 calc R . .
H11B H 0.4287 0.2412 0.4657 0.046 Uiso 1 1 calc R . .
H11C H 0.5022 0.2348 0.4130 0.046 Uiso 1 1 calc R . .
C12 C 0.3475(4) 0.7392(5) 0.4268(2) 0.0325(11) Uani 1 1 d . . .
H12A H 0.3139 0.7242 0.4651 0.049 Uiso 1 1 calc R . .
H12B H 0.3128 0.8098 0.3970 0.049 Uiso 1 1 calc R . .
H12C H 0.4149 0.7693 0.4436 0.049 Uiso 1 1 calc R . .
C13 C 0.0772(3) 0.1028(4) 0.18520(18) 0.0147(8) Uani 1 1 d . . .
C14 C 0.0931(3) 0.0210(4) 0.24422(19) 0.0171(8) Uani 1 1 d . . .
C15 C 0.0210(3) -0.0694(4) 0.2553(2) 0.0214(9) Uani 1 1 d . . .
H15 H 0.0320 -0.1248 0.2948 0.026 Uiso 1 1 calc R . .
C16 C -0.0669(3) -0.0817(4) 0.2104(2) 0.0233(9) Uani 1 1 d . . .
H16 H -0.1154 -0.1446 0.2190 0.028 Uiso 1 1 calc R . .
C17 C -0.0828(3) -0.0003(4) 0.1526(2) 0.0208(9) Uani 1 1 d . . .
H17 H -0.1430 -0.0081 0.1217 0.025 Uiso 1 1 calc R . .
C18 C -0.0126(3) 0.0920(4) 0.13916(19) 0.0187(9) Uani 1 1 d . . .
C19 C -0.0316(3) 0.1812(5) 0.0772(2) 0.0263(10) Uani 1 1 d . . .
H19A H 0.0101 0.1515 0.0455 0.039 Uiso 1 1 calc R . .
H19B H -0.0168 0.2769 0.0902 0.039 Uiso 1 1 calc R . .
H19C H -0.1006 0.1733 0.0556 0.039 Uiso 1 1 calc R . .
C20 C 0.1879(3) 0.0335(4) 0.2934(2) 0.0239(9) Uani 1 1 d . . .
H20A H 0.1863 -0.0265 0.3323 0.036 Uiso 1 1 calc R . .
H20B H 0.1971 0.1288 0.3088 0.036 Uiso 1 1 calc R . .
H20C H 0.2422 0.0064 0.2711 0.036 Uiso 1 1 calc R . .
C21 C 0.2833(3) 0.1370(4) 0.07652(19) 0.0175(8) Uani 1 1 d . . .
C22 C 0.3606(3) 0.1635(4) 0.13138(19) 0.0202(9) Uani 1 1 d . . .
C23 C 0.3938(3) 0.2996(4) 0.12523(18) 0.0191(8) Uani 1 1 d . . .
C24 C 0.3359(3) 0.3578(4) 0.06721(19) 0.0191(9) Uani 1 1 d . . .
C25 C 0.2671(3) 0.2579(4) 0.03709(18) 0.0166(8) Uani 1 1 d . . .
C26 C 0.2311(4) 0.0033(4) 0.0617(2) 0.0317(11) Uani 1 1 d . . .
H26A H 0.1661 0.0197 0.0346 0.048 Uiso 1 1 calc R . .
H26B H 0.2242 -0.0413 0.1043 0.048 Uiso 1 1 calc R . .
H26C H 0.2689 -0.0562 0.0366 0.048 Uiso 1 1 calc R . .
C27 C 0.4059(3) 0.0610(5) 0.1835(2) 0.0315(11) Uani 1 1 d . . .
H27A H 0.3572 -0.0088 0.1892 0.047 Uiso 1 1 calc R . .
H27B H 0.4282 0.1079 0.2267 0.047 Uiso 1 1 calc R . .
H27C H 0.4618 0.0170 0.1686 0.047 Uiso 1 1 calc R . .
C28 C 0.4755(3) 0.3713(5) 0.1715(2) 0.0325(11) Uani 1 1 d . . .
H28A H 0.5270 0.3961 0.1462 0.049 Uiso 1 1 calc R . .
H28B H 0.5026 0.3099 0.2089 0.049 Uiso 1 1 calc R . .
H28C H 0.4502 0.4544 0.1897 0.049 Uiso 1 1 calc R . .
C29 C 0.3457(4) 0.5020(4) 0.0423(2) 0.0318(11) Uani 1 1 d . . .
H29A H 0.3475 0.5664 0.0800 0.048 Uiso 1 1 calc R . .
H29B H 0.2897 0.5233 0.0067 0.048 Uiso 1 1 calc R . .
H29C H 0.4064 0.5100 0.0242 0.048 Uiso 1 1 calc R . .
C30 C 0.1914(3) 0.2784(5) -0.02577(19) 0.0296(11) Uani 1 1 d . . .
H30A H 0.2212 0.2622 -0.0657 0.044 Uiso 1 1 calc R . .
H30B H 0.1665 0.3727 -0.0268 0.044 Uiso 1 1 calc R . .
H30C H 0.1373 0.2139 -0.0258 0.044 Uiso 1 1 calc R . .
N1 N 0.1589(2) 0.4925(3) 0.11712(15) 0.0175(7) Uani 1 1 d . . .
N2 N 0.2644(2) 0.4656(3) 0.21391(14) 0.0143(7) Uani 1 1 d . . .
N3 N 0.1458(2) 0.1974(3) 0.17266(15) 0.0156(7) Uani 1 1 d . . .
Ti Ti 0.22789(5) 0.30538(7) 0.14363(3) 0.01256(18) Uani 1 1 d . . .

loop_
_atom_site_aniso_label
_atom_site_aniso_U_11
_atom_site_aniso_U_22
_atom_site_aniso_U_33
_atom_site_aniso_U_23
_atom_site_aniso_U_13
_atom_site_aniso_U_12
C1 0.035(3) 0.027(2) 0.019(2) 0.0026(19) -0.0061(19) 0.013(2)
C2 0.034(3) 0.022(2) 0.027(2) -0.003(2) -0.0102(19) 0.010(2)
C3 0.023(2) 0.017(2) 0.0154(19) -0.0002(17) 0.0003(16) 0.0040(18)
C4 0.017(2) 0.0138(19) 0.0130(19) 0.0007(15) 0.0026(16) -0.0037(16)
C5 0.0111(19) 0.020(2) 0.0112(18) -0.0038(16) 0.0007(15) -0.0043(16)
C6 0.015(2) 0.019(2) 0.016(2) -0.0024(16) 0.0023(16) 0.0010(16)
C7 0.013(2) 0.029(2) 0.015(2) 0.0030(18) 0.0000(16) 0.0024(17)
C8 0.016(2) 0.037(3) 0.0105(19) -0.0021(18) 0.0004(16) -0.0031(19)
C9 0.020(2) 0.026(2) 0.015(2) -0.0070(17) 0.0031(16) -0.0032(18)
C10 0.017(2) 0.023(2) 0.0142(19) -0.0015(17) 0.0017(16) -0.0022(17)
C11 0.030(3) 0.041(3) 0.019(2) 0.007(2) -0.0014(19) 0.015(2)
C12 0.046(3) 0.029(3) 0.021(2) -0.0072(19) 0.004(2) -0.005(2)
C13 0.020(2) 0.0094(18) 0.017(2) -0.0028(15) 0.0094(16) 0.0020(16)
C14 0.017(2) 0.0137(19) 0.021(2) -0.0011(16) 0.0049(16) 0.0036(16)
C15 0.030(3) 0.015(2) 0.021(2) -0.0018(17) 0.0107(19) 0.0007(18)
C16 0.024(2) 0.019(2) 0.029(2) -0.0075(18) 0.0126(19) -0.0062(18)
C17 0.018(2) 0.020(2) 0.025(2) -0.0085(18) 0.0060(17) -0.0022(17)
C18 0.021(2) 0.017(2) 0.019(2) -0.0052(17) 0.0066(17) 0.0016(17)
C19 0.023(2) 0.032(3) 0.021(2) 0.000(2) -0.0022(17) -0.005(2)
C20 0.026(2) 0.027(2) 0.019(2) 0.0076(18) 0.0034(18) 0.0019(19)
C21 0.021(2) 0.018(2) 0.016(2) -0.0047(16) 0.0084(16) -0.0004(17)
C22 0.018(2) 0.026(2) 0.017(2) -0.0021(17) 0.0059(16) 0.0086(17)
C23 0.017(2) 0.026(2) 0.0162(19) -0.0072(18) 0.0070(16) -0.0013(18)
C24 0.023(2) 0.019(2) 0.019(2) -0.0017(17) 0.0117(17) -0.0040(17)
C25 0.021(2) 0.020(2) 0.0086(18) 0.0000(16) 0.0023(16) 0.0016(17)
C26 0.042(3) 0.020(2) 0.036(3) -0.007(2) 0.017(2) -0.008(2)
C27 0.035(3) 0.034(3) 0.028(2) 0.013(2) 0.013(2) 0.019(2)
C28 0.021(2) 0.048(3) 0.028(2) -0.013(2) 0.0044(19) -0.005(2)
C29 0.041(3) 0.022(2) 0.036(3) 0.004(2) 0.017(2) -0.007(2)
C30 0.030(3) 0.044(3) 0.014(2) 0.0008(19) 0.0011(18) 0.001(2)
N1 0.0198(18) 0.0198(18) 0.0110(16) 0.0008(14) -0.0021(13) 0.0026(14)
N2 0.0188(17) 0.0136(16) 0.0092(15) 0.0002(13) -0.0012(13) 0.0003(14)
N3 0.0179(17) 0.0162(16) 0.0122(15) -0.0034(14) 0.0013(13) 0.0011(14)
Ti 0.0150(4) 0.0127(3) 0.0093(3) -0.0009(3) 0.0005(2) 0.0005(3)

loop_
_atom_type_symbol
_atom_type_description
_atom_type_scat_dispersion_real
_atom_type_scat_dispersion_imag
_atom_type_scat_source
C C 0.0033 0.0016 'International Tables Vol C Tables 4.2.6.8 and 6.1.1.4'
H H 0.0000 0.0000 'International Tables Vol C Tables 4.2.6.8 and 6.1.1.4'
N N 0.0061 0.0033 'International Tables Vol C Tables 4.2.6.8 and 6.1.1.4'
Ti Ti 0.2776 0.4457 'International Tables Vol C Tables 4.2.6.8 and 6.1.1.4'

loop_
_geom_angle_atom_site_label_1
_geom_angle_atom_site_label_2
_geom_angle_atom_site_label_3
_geom_angle
_geom_angle_site_symmetry_1
_geom_angle_site_symmetry_3
_geom_angle_publ_flag
N1 C1 C2 105.2(3) . . ?
N1 C1 H1A 110.7 . . ?
C2 C1 H1A 110.7 . . ?
N1 C1 H1B 110.7 . . ?
C2 C1 H1B 110.7 . . ?
H1A C1 H1B 108.8 . . ?
C3 C2 C1 106.1(3) . . ?
C3 C2 H2A 110.5 . . ?
C1 C2 H2A 110.5 . . ?
C3 C2 H2B 110.5 . . ?
C1 C2 H2B 110.5 . . ?
H2A C2 H2B 108.7 . . ?
C4 C3 C2 102.6(3) . . ?
C4 C3 H3A 111.2 . . ?
C2 C3 H3A 111.2 . . ?
C4 C3 H3B 111.2 . . ?
C2 C3 H3B 111.2 . . ?
H3A C3 H3B 109.2 . . ?
N1 C4 N2 114.3(3) . . ?
N1 C4 C3 112.6(3) . . ?
N2 C4 C3 133.1(3) . . ?
C6 C5 C10 118.9(3) . . ?
C6 C5 N2 115.9(3) . . ?
C10 C5 N2 125.1(3) . . ?
C5 C6 C7 121.9(4) . . ?
C5 C6 H6 119.1 . . ?
C7 C6 H6 119.1 . . ?
C8 C7 C6 118.3(4) . . ?
C8 C7 C11 121.2(3) . . ?
C6 C7 C11 120.5(4) . . ?
C9 C8 C7 121.3(3) . . ?
C9 C8 H8 119.3 . . ?
C7 C8 H8 119.3 . . ?
C8 C9 C10 119.5(4) . . ?
C8 C9 C12 121.2(3) . . ?
C10 C9 C12 119.3(4) . . ?
C5 C10 C9 119.9(4) . . ?
C5 C10 H10 120.0 . . ?
C9 C10 H10 120.0 . . ?
C7 C11 H11A 109.5 . . ?
C7 C11 H11B 109.5 . . ?
H11A C11 H11B 109.5 . . ?
C7 C11 H11C 109.5 . . ?
H11A C11 H11C 109.5 . . ?
H11B C11 H11C 109.5 . . ?
C9 C12 H12A 109.5 . . ?
C9 C12 H12B 109.5 . . ?
H12A C12 H12B 109.5 . . ?
C9 C12 H12C 109.5 . . ?
H12A C12 H12C 109.5 . . ?
H12B C12 H12C 109.5 . . ?
N3 C13 C14 121.5(3) . . ?
N3 C13 C18 119.0(3) . . ?
C14 C13 C18 119.5(3) . . ?
C15 C14 C13 119.2(4) . . ?
C15 C14 C20 121.4(4) . . ?
C13 C14 C20 119.4(3) . . ?
C14 C15 C16 121.9(4) . . ?
C14 C15 H15 119.1 . . ?
C16 C15 H15 119.1 . . ?
C15 C16 C17 118.9(4) . . ?
C15 C16 H16 120.5 . . ?
C17 C16 H16 120.5 . . ?
C18 C17 C16 121.4(4) . . ?
C18 C17 H17 119.3 . . ?
C16 C17 H17 119.3 . . ?
C17 C18 C13 119.1(4) . . ?
C17 C18 C19 120.8(4) . . ?
C13 C18 C19 120.0(4) . . ?
C18 C19 H19A 109.5 . . ?
C18 C19 H19B 109.5 . . ?
H19A C19 H19B 109.5 . . ?
C18 C19 H19C 109.5 . . ?
H19A C19 H19C 109.5 . . ?
H19B C19 H19C 109.5 . . ?
C14 C20 H20A 109.5 . . ?
C14 C20 H20B 109.5 . . ?
H20A C20 H20B 109.5 . . ?
C14 C20 H20C 109.5 . . ?
H20A C20 H20C 109.5 . . ?
H20B C20 H20C 109.5 . . ?
C25 C21 C22 107.8(3) . . ?
C25 C21 C26 126.3(4) . . ?
C22 C21 C26 125.9(4) . . ?
C25 C21 Ti 72.7(2) . . ?
C22 C21 Ti 72.8(2) . . ?
C26 C21 Ti 121.9(3) . . ?
C21 C22 C23 108.4(3) . . ?
C21 C22 C27 125.8(4) . . ?
C23 C22 C27 125.6(4) . . ?
C21 C22 Ti 72.0(2) . . ?
C23 C22 Ti 74.5(2) . . ?
C27 C22 Ti 123.8(3) . . ?
C24 C23 C22 107.6(3) . . ?
C24 C23 C28 125.4(4) . . ?
C22 C23 C28 127.0(4) . . ?
C24 C23 Ti 72.4(2) . . ?
C22 C23 Ti 70.8(2) . . ?
C28 C23 Ti 122.1(3) . . ?
C23 C24 C25 108.4(3) . . ?
C23 C24 C29 125.3(4) . . ?
C25 C24 C29 126.3(4) . . ?
C23 C24 Ti 73.3(2) . . ?
C25 C24 Ti 71.0(2) . . ?
C29 C24 Ti 121.2(3) . . ?
C21 C25 C24 107.8(3) . . ?
C21 C25 C30 126.7(4) . . ?
C24 C25 C30 125.5(4) . . ?
C21 C25 Ti 72.1(2) . . ?
C24 C25 Ti 74.1(2) . . ?
C30 C25 Ti 119.9(3) . . ?
C21 C26 H26A 109.5 . . ?
C21 C26 H26B 109.5 . . ?
H26A C26 H26B 109.5 . . ?
C21 C26 H26C 109.5 . . ?
H26A C26 H26C 109.5 . . ?
H26B C26 H26C 109.5 . . ?
C22 C27 H27A 109.5 . . ?
C22 C27 H27B 109.5 . . ?
H27A C27 H27B 109.5 . . ?
C22 C27 H27C 109.5 . . ?
H27A C27 H27C 109.5 . . ?
H27B C27 H27C 109.5 . . ?
C23 C28 H28A 109.5 . . ?
C23 C28 H28B 109.5 . . ?
H28A C28 H28B 109.5 . . ?
C23 C28 H28C 109.5 . . ?
H28A C28 H28C 109.5 . . ?
H28B C28 H28C 109.5 . . ?
C24 C29 H29A 109.5 . . ?
C24 C29 H29B 109.5 . . ?
H29A C29 H29B 109.5 . . ?
C24 C29 H29C 109.5 . . ?
H29A C29 H29C 109.5 . . ?
H29B C29 H29C 109.5 . . ?
C25 C30 H30A 109.5 . . ?
C25 C30 H30B 109.5 . . ?
H30A C30 H30B 109.5 . . ?
C25 C30 H30C 109.5 . . ?
H30A C30 H30C 109.5 . . ?
H30B C30 H30C 109.5 . . ?
C4 N1 C1 111.6(3) . . ?
C4 N1 Ti 90.9(2) . . ?
C1 N1 Ti 155.6(3) . . ?
C4 N2 C5 127.6(3) . . ?
C4 N2 Ti 89.6(2) . . ?
C5 N2 Ti 138.5(3) . . ?
C13 N3 Ti 170.6(3) . . ?
N3 Ti N1 108.55(14) . . ?
N3 Ti N2 108.56(13) . . ?
N1 Ti N2 64.29(12) . . ?
N3 Ti C21 94.22(14) . . ?
N1 Ti C21 130.54(13) . . ?
N2 Ti C21 147.38(14) . . ?
N3 Ti C25 117.62(14) . . ?
N1 Ti C25 96.37(13) . . ?
N2 Ti C25 133.68(13) . . ?
C21 Ti C25 35.12(13) . . ?
N3 Ti C22 104.75(15) . . ?
N1 Ti C22 145.12(14) . . ?
N2 Ti C22 114.09(13) . . ?
C21 Ti C22 35.13(14) . . ?
C25 Ti C22 58.25(13) . . ?
N3 Ti C24 151.25(14) . . ?
N1 Ti C24 87.79(13) . . ?
N2 Ti C24 99.78(13) . . ?
C21 Ti C24 57.94(13) . . ?
C25 Ti C24 34.90(13) . . ?
C22 Ti C24 57.55(14) . . ?
N3 Ti C23 138.43(15) . . ?
N1 Ti C23 113.01(14) . . ?
N2 Ti C23 89.96(13) . . ?
C21 Ti C23 57.99(13) . . ?
C25 Ti C23 57.84(13) . . ?
C22 Ti C23 34.70(14) . . ?
C24 Ti C23 34.27(13) . . ?

loop_
_geom_bond_atom_site_label_1
_geom_bond_atom_site_label_2
_geom_bond_distance
_geom_bond_site_symmetry_2
_geom_bond_publ_flag
C1 N1 1.460(5) . ?
C1 C2 1.525(6) . ?
C1 H1A 0.9900 . ?
C1 H1B 0.9900 . ?
C2 C3 1.524(5) . ?
C2 H2A 0.9900 . ?
C2 H2B 0.9900 . ?
C3 C4 1.510(5) . ?
C3 H3A 0.9900 . ?
C3 H3B 0.9900 . ?
C4 N1 1.319(5) . ?
C4 N2 1.335(5) . ?
C5 C6 1.384(5) . ?
C5 C10 1.394(5) . ?
C5 N2 1.403(4) . ?
C6 C7 1.392(5) . ?
C6 H6 0.9500 . ?
C7 C8 1.386(6) . ?
C7 C11 1.495(6) . ?
C8 C9 1.380(6) . ?
C8 H8 0.9500 . ?
C9 C10 1.404(5) . ?
C9 C12 1.510(6) . ?
C10 H10 0.9500 . ?
C11 H11A 0.9800 . ?
C11 H11B 0.9800 . ?
C11 H11C 0.9800 . ?
C12 H12A 0.9800 . ?
C12 H12B 0.9800 . ?
C12 H12C 0.9800 . ?
C13 N3 1.381(5) . ?
C13 C14 1.414(5) . ?
C13 C18 1.416(5) . ?
C14 C15 1.381(6) . ?
C14 C20 1.501(5) . ?
C15 C16 1.385(6) . ?
C15 H15 0.9500 . ?
C16 C17 1.391(6) . ?
C16 H16 0.9500 . ?
C17 C18 1.389(6) . ?
C17 H17 0.9500 . ?
C18 C19 1.502(6) . ?
C19 H19A 0.9800 . ?
C19 H19B 0.9800 . ?
C19 H19C 0.9800 . ?
C20 H20A 0.9800 . ?
C20 H20B 0.9800 . ?
C20 H20C 0.9800 . ?
C21 C25 1.415(5) . ?
C21 C22 1.416(5) . ?
C21 C26 1.494(6) . ?
C21 Ti 2.341(4) . ?
C22 C23 1.417(6) . ?
C22 C27 1.501(6) . ?
C22 Ti 2.351(4) . ?
C23 C24 1.410(6) . ?
C23 C28 1.502(6) . ?
C23 Ti 2.399(4) . ?
C24 C25 1.421(5) . ?
C24 C29 1.505(6) . ?
C24 Ti 2.388(4) . ?
C25 C30 1.503(5) . ?
C25 Ti 2.349(4) . ?
C26 H26A 0.9800 . ?
C26 H26B 0.9800 . ?
C26 H26C 0.9800 . ?
C27 H27A 0.9800 . ?
C27 H27B 0.9800 . ?
C27 H27C 0.9800 . ?
C28 H28A 0.9800 . ?
C28 H28B 0.9800 . ?
C28 H28C 0.9800 . ?
C29 H29A 0.9800 . ?
C29 H29B 0.9800 . ?
C29 H29C 0.9800 . ?
C30 H30A 0.9800 . ?
C30 H30B 0.9800 . ?
C30 H30C 0.9800 . ?
N1 Ti 2.084(3) . ?
N2 Ti 2.105(3) . ?
N3 Ti 1.728(3) . ?

loop_
_geom_torsion_atom_site_label_1
_geom_torsion_atom_site_label_2
_geom_torsion_atom_site_label_3
_geom_torsion_atom_site_label_4
_geom_torsion
_geom_torsion_site_symmetry_1
_geom_torsion_site_symmetry_2
_geom_torsion_site_symmetry_3
_geom_torsion_site_symmetry_4
_geom_torsion_publ_flag
N1 C1 C2 C3 13.6(5) . . . . ?
C1 C2 C3 C4 -12.6(4) . . . . ?
C2 C3 C4 N1 7.5(4) . . . . ?
C2 C3 C4 N2 -170.1(4) . . . . ?
C10 C5 C6 C7 1.3(6) . . . . ?
N2 C5 C6 C7 -178.4(3) . . . . ?
C5 C6 C7 C8 1.1(6) . . . . ?
C5 C6 C7 C11 -178.0(4) . . . . ?
C6 C7 C8 C9 -2.2(6) . . . . ?
C11 C7 C8 C9 176.9(4) . . . . ?
C7 C8 C9 C10 0.9(6) . . . . ?
C7 C8 C9 C12 179.6(4) . . . . ?
C6 C5 C10 C9 -2.6(6) . . . . ?
N2 C5 C10 C9 177.0(4) . . . . ?
C8 C9 C10 C5 1.5(6) . . . . ?
C12 C9 C10 C5 -177.2(4) . . . . ?
N3 C13 C14 C15 178.2(3) . . . . ?
C18 C13 C14 C15 0.9(5) . . . . ?
N3 C13 C14 C20 -2.0(5) . . . . ?
C18 C13 C14 C20 -179.4(3) . . . . ?
C13 C14 C15 C16 -0.4(6) . . . . ?
C20 C14 C15 C16 179.8(4) . . . . ?
C14 C15 C16 C17 -0.1(6) . . . . ?
C15 C16 C17 C18 0.2(6) . . . . ?
C16 C17 C18 C13 0.3(6) . . . . ?
C16 C17 C18 C19 -178.8(4) . . . . ?
N3 C13 C18 C17 -178.2(3) . . . . ?
C14 C13 C18 C17 -0.8(5) . . . . ?
N3 C13 C18 C19 0.9(5) . . . . ?
C14 C13 C18 C19 178.3(4) . . . . ?
C25 C21 C22 C23 -1.3(4) . . . . ?
C26 C21 C22 C23 176.6(4) . . . . ?
Ti C21 C22 C23 -66.2(3) . . . . ?
C25 C21 C22 C27 -176.1(4) . . . . ?
C26 C21 C22 C27 1.8(6) . . . . ?
Ti C21 C22 C27 119.1(4) . . . . ?
C25 C21 C22 Ti 64.8(3) . . . . ?
C26 C21 C22 Ti -117.3(4) . . . . ?
C21 C22 C23 C24 1.0(4) . . . . ?
C27 C22 C23 C24 175.8(4) . . . . ?
Ti C22 C23 C24 -63.5(3) . . . . ?
C21 C22 C23 C28 -179.2(4) . . . . ?
C27 C22 C23 C28 -4.4(6) . . . . ?
Ti C22 C23 C28 116.3(4) . . . . ?
C21 C22 C23 Ti 64.6(3) . . . . ?
C27 C22 C23 Ti -120.7(4) . . . . ?
C22 C23 C24 C25 -0.3(4) . . . . ?
C28 C23 C24 C25 179.9(4) . . . . ?
Ti C23 C24 C25 -62.8(3) . . . . ?
C22 C23 C24 C29 179.3(4) . . . . ?
C28 C23 C24 C29 -0.6(6) . . . . ?
Ti C23 C24 C29 116.8(4) . . . . ?
C22 C23 C24 Ti 62.5(3) . . . . ?
C28 C23 C24 Ti -117.4(4) . . . . ?
C22 C21 C25 C24 1.1(4) . . . . ?
C26 C21 C25 C24 -176.7(4) . . . . ?
Ti C21 C25 C24 66.0(3) . . . . ?
C22 C21 C25 C30 -179.3(4) . . . . ?
C26 C21 C25 C30 2.8(6) . . . . ?
Ti C21 C25 C30 -114.4(4) . . . . ?
C22 C21 C25 Ti -64.9(3) . . . . ?
C26 C21 C25 Ti 117.2(4) . . . . ?
C23 C24 C25 C21 -0.5(4) . . . . ?
C29 C24 C25 C21 179.9(4) . . . . ?
Ti C24 C25 C21 -64.8(3) . . . . ?
C23 C24 C25 C30 179.9(4) . . . . ?
C29 C24 C25 C30 0.3(6) . . . . ?
Ti C24 C25 C30 115.7(4) . . . . ?
C23 C24 C25 Ti 64.2(3) . . . . ?
C29 C24 C25 Ti -115.3(4) . . . . ?
N2 C4 N1 C1 179.2(3) . . . . ?
C3 C4 N1 C1 1.2(5) . . . . ?
N2 C4 N1 Ti 8.8(3) . . . . ?
C3 C4 N1 Ti -169.3(3) . . . . ?
C2 C1 N1 C4 -9.4(5) . . . . ?
C2 C1 N1 Ti 146.8(6) . . . . ?
N1 C4 N2 C5 -168.8(3) . . . . ?
C3 C4 N2 C5 8.8(7) . . . . ?
N1 C4 N2 Ti -8.7(3) . . . . ?
C3 C4 N2 Ti 168.9(4) . . . . ?
C6 C5 N2 C4 158.0(4) . . . . ?
C10 C5 N2 C4 -21.7(6) . . . . ?
C6 C5 N2 Ti 9.0(6) . . . . ?
C10 C5 N2 Ti -170.6(3) . . . . ?
C14 C13 N3 Ti 135.9(16) . . . . ?
C18 C13 N3 Ti -46.7(19) . . . . ?
C13 N3 Ti N1 96.1(17) . . . . ?
C13 N3 Ti N2 164.4(17) . . . . ?
C13 N3 Ti C21 -39.3(17) . . . . ?
C13 N3 Ti C25 -11.9(18) . . . . ?
C13 N3 Ti C22 -73.4(17) . . . . ?
C13 N3 Ti C24 -25.7(19) . . . . ?
C13 N3 Ti C23 -83.5(17) . . . . ?
C4 N1 Ti N3 96.5(2) . . . . ?
C1 N1 Ti N3 -61.5(7) . . . . ?
C4 N1 Ti N2 -5.6(2) . . . . ?
C1 N1 Ti N2 -163.7(7) . . . . ?
C4 N1 Ti C21 -150.6(2) . . . . ?
C1 N1 Ti C21 51.4(7) . . . . ?
C4 N1 Ti C25 -141.5(2) . . . . ?
C1 N1 Ti C25 60.5(7) . . . . ?
C4 N1 Ti C22 -101.5(3) . . . . ?
C1 N1 Ti C22 100.5(7) . . . . ?
C4 N1 Ti C24 -107.6(2) . . . . ?
C1 N1 Ti C24 94.4(7) . . . . ?
C4 N1 Ti C23 -83.8(2) . . . . ?
C1 N1 Ti C23 118.2(7) . . . . ?
C4 N2 Ti N3 -96.6(2) . . . . ?
C5 N2 Ti N3 59.3(4) . . . . ?
C4 N2 Ti N1 5.6(2) . . . . ?
C5 N2 Ti N1 161.4(4) . . . . ?
C4 N2 Ti C21 131.4(3) . . . . ?
C5 N2 Ti C21 -72.7(5) . . . . ?
C4 N2 Ti C25 78.8(3) . . . . ?
C5 N2 Ti C25 -125.4(4) . . . . ?
C4 N2 Ti C22 147.0(2) . . . . ?
C5 N2 Ti C22 -57.1(4) . . . . ?
C4 N2 Ti C24 88.3(2) . . . . ?
C5 N2 Ti C24 -115.8(4) . . . . ?
C4 N2 Ti C23 121.3(2) . . . . ?
C5 N2 Ti C23 -82.8(4) . . . . ?
C25 C21 Ti N3 134.7(2) . . . . ?
C22 C21 Ti N3 -109.8(2) . . . . ?
C26 C21 Ti N3 12.2(3) . . . . ?
C25 C21 Ti N1 15.8(3) . . . . ?
C22 C21 Ti N1 131.3(2) . . . . ?
C26 C21 Ti N1 -106.7(3) . . . . ?
C25 C21 Ti N2 -90.3(3) . . . . ?
C22 C21 Ti N2 25.2(4) . . . . ?
C26 C21 Ti N2 147.2(3) . . . . ?
C22 C21 Ti C25 115.5(3) . . . . ?
C26 C21 Ti C25 -122.5(4) . . . . ?
C25 C21 Ti C22 -115.5(3) . . . . ?
C26 C21 Ti C22 122.0(4) . . . . ?
C25 C21 Ti C24 -37.7(2) . . . . ?
C22 C21 Ti C24 77.9(2) . . . . ?
C26 C21 Ti C24 -160.1(4) . . . . ?
C25 C21 Ti C23 -78.3(2) . . . . ?
C22 C21 Ti C23 37.2(2) . . . . ?
C26 C21 Ti C23 159.2(4) . . . . ?
C21 C25 Ti N3 -53.2(3) . . . . ?
C24 C25 Ti N3 -168.3(2) . . . . ?
C30 C25 Ti N3 69.5(3) . . . . ?
C21 C25 Ti N1 -168.0(2) . . . . ?
C24 C25 Ti N1 76.8(2) . . . . ?
C30 C25 Ti N1 -45.3(3) . . . . ?
C21 C25 Ti N2 131.8(2) . . . . ?
C24 C25 Ti N2 16.6(3) . . . . ?
C30 C25 Ti N2 -105.5(3) . . . . ?
C24 C25 Ti C21 -115.2(3) . . . . ?
C30 C25 Ti C21 122.7(4) . . . . ?
C21 C25 Ti C22 37.6(2) . . . . ?
C24 C25 Ti C22 -77.5(2) . . . . ?
C30 C25 Ti C22 160.3(4) . . . . ?
C21 C25 Ti C24 115.2(3) . . . . ?
C30 C25 Ti C24 -122.2(4) . . . . ?
C21 C25 Ti C23 78.8(2) . . . . ?
C24 C25 Ti C23 -36.4(2) . . . . ?
C30 C25 Ti C23 -158.5(4) . . . . ?
C21 C22 Ti N3 76.0(2) . . . . ?
C23 C22 Ti N3 -168.2(2) . . . . ?
C27 C22 Ti N3 -45.5(4) . . . . ?
C21 C22 Ti N1 -86.3(3) . . . . ?
C23 C22 Ti N1 29.4(3) . . . . ?
C27 C22 Ti N1 152.1(3) . . . . ?
C21 C22 Ti N2 -165.4(2) . . . . ?
C23 C22 Ti N2 -49.7(2) . . . . ?
C27 C22 Ti N2 73.1(4) . . . . ?
C23 C22 Ti C21 115.8(3) . . . . ?
C27 C22 Ti C21 -121.5(5) . . . . ?
C21 C22 Ti C25 -37.6(2) . . . . ?
C23 C22 Ti C25 78.1(2) . . . . ?
C27 C22 Ti C25 -159.1(4) . . . . ?
C21 C22 Ti C24 -79.1(2) . . . . ?
C23 C22 Ti C24 36.7(2) . . . . ?
C27 C22 Ti C24 159.4(4) . . . . ?
C21 C22 Ti C23 -115.8(3) . . . . ?
C27 C22 Ti C23 122.7(5) . . . . ?
C23 C24 Ti N3 -95.0(4) . . . . ?
C25 C24 Ti N3 21.8(4) . . . . ?
C29 C24 Ti N3 143.5(3) . . . . ?
C23 C24 Ti N1 138.7(2) . . . . ?
C25 C24 Ti N1 -104.4(2) . . . . ?
C29 C24 Ti N1 17.2(3) . . . . ?
C23 C24 Ti N2 75.3(2) . . . . ?
C25 C24 Ti N2 -167.9(2) . . . . ?
C29 C24 Ti N2 -46.3(3) . . . . ?
C23 C24 Ti C21 -79.0(2) . . . . ?
C25 C24 Ti C21 37.9(2) . . . . ?
C29 C24 Ti C21 159.5(4) . . . . ?
C23 C24 Ti C25 -116.9(3) . . . . ?
C29 C24 Ti C25 121.6(4) . . . . ?
C23 C24 Ti C22 -37.1(2) . . . . ?
C25 C24 Ti C22 79.7(2) . . . . ?
C29 C24 Ti C22 -158.7(4) . . . . ?
C25 C24 Ti C23 116.9(3) . . . . ?
C29 C24 Ti C23 -121.5(4) . . . . ?
C24 C23 Ti N3 133.8(3) . . . . ?
C22 C23 Ti N3 17.3(3) . . . . ?
C28 C23 Ti N3 -105.0(4) . . . . ?
C24 C23 Ti N1 -45.8(3) . . . . ?
C22 C23 Ti N1 -162.2(2) . . . . ?
C28 C23 Ti N1 75.5(4) . . . . ?
C24 C23 Ti N2 -107.6(2) . . . . ?
C22 C23 Ti N2 135.9(2) . . . . ?
C28 C23 Ti N2 13.6(4) . . . . ?
C24 C23 Ti C21 78.8(2) . . . . ?
C22 C23 Ti C21 -37.7(2) . . . . ?
C28 C23 Ti C21 -160.0(4) . . . . ?
C24 C23 Ti C25 37.1(2) . . . . ?
C22 C23 Ti C25 -79.4(2) . . . . ?
C28 C23 Ti C25 158.3(4) . . . . ?
C24 C23 Ti C22 116.5(3) . . . . ?
C28 C23 Ti C22 -122.3(4) . . . . ?
C22 C23 Ti C24 -116.5(3) . . . . ?
C28 C23 Ti C24 121.2(5) . . . . ?
